data_4118205
loop_
_publ_author_name
'Weidong Rao'
'Ming Joo Koh'
'Prasath Kothandaraman'
'Philip Wai Hong Chan'

_publ_section_title
;
 Gold-Catalyzed Cycloisomerization of 1,7-Diyne Benzoates to
 Indeno[1,2-c]azepines and Azabicyclo[4.2.0]octa-1(8),5-dines
;
_journal_name_full 'Journal of the American Chemical Society'
_journal_page_first 10811
_journal_page_last 10814
_journal_paper_doi 10.1021/ja304964s
_journal_volume 134
_journal_year 2012
_chemical_absolute_configuration ad
_chemical_formula_moiety 'C39 H31 N O4 S'
_chemical_formula_sum 'C39 H31 N O4 S'
_chemical_formula_weight 609.71
_chemical_name_systematic
; 
 ? 
;
_space_group_IT_number 1
_symmetry_cell_setting triclinic
_symmetry_space_group_name_Hall 'P 1'
_symmetry_space_group_name_H-M 'P 1'
_atom_sites_solution_hydrogens geom
_atom_sites_solution_primary direct
_atom_sites_solution_secondary difmap
_audit_creation_method SHELXL-97
_cell_angle_alpha 114.352(3)
_cell_angle_beta 116.121(2)
_cell_angle_gamma 94.339(3)
_cell_formula_units_Z 1
_cell_length_a 9.4628(4)
_cell_length_b 10.2341(8)
_cell_length_c 10.2812(5)
_cell_measurement_reflns_used 7960
_cell_measurement_temperature 103(2)
_cell_measurement_theta_max 29.58
_cell_measurement_theta_min 2.30
_cell_volume 773.13(9)
_computing_cell_refinement 'Bruker SAINT'
_computing_data_collection 'Bruker APEX2'
_computing_data_reduction 'Bruker SAINT'
_computing_molecular_graphics 'Bruker SHELXTL'
_computing_publication_material 'Bruker SHELXTL'
_computing_structure_refinement 'SHELXL-97 (Sheldrick, 2008)'
_computing_structure_solution 'SHELXS-97 (Sheldrick, 2008)'
_diffrn_ambient_temperature 103(2)
_diffrn_measured_fraction_theta_full 0.989
_diffrn_measured_fraction_theta_max 0.989
_diffrn_measurement_device_type 'Bruker APEX-II CCD'
_diffrn_measurement_method '\f and \w scans'
_diffrn_radiation_monochromator graphite
_diffrn_radiation_source 'fine-focus sealed tube'
_diffrn_radiation_type MoK\a
_diffrn_radiation_wavelength 0.71073
_diffrn_reflns_av_R_equivalents 0.0279
_diffrn_reflns_av_sigmaI/netI 0.0430
_diffrn_reflns_limit_h_max 13
_diffrn_reflns_limit_h_min -13
_diffrn_reflns_limit_k_max 12
_diffrn_reflns_limit_k_min -14
_diffrn_reflns_limit_l_max 14
_diffrn_reflns_limit_l_min -14
_diffrn_reflns_number 15219
_diffrn_reflns_theta_full 29.67
_diffrn_reflns_theta_max 29.67
_diffrn_reflns_theta_min 2.44
_exptl_absorpt_coefficient_mu 0.149
_exptl_absorpt_correction_T_max 0.9596
_exptl_absorpt_correction_T_min 0.9429
_exptl_absorpt_correction_type multi-scan
_exptl_absorpt_process_details sadabs
_exptl_crystal_colour colourless
_exptl_crystal_density_diffrn 1.310
_exptl_crystal_description block
_exptl_crystal_F_000 320
_exptl_crystal_size_max 0.40
_exptl_crystal_size_mid 0.38
_exptl_crystal_size_min 0.28
_refine_diff_density_max 0.326
_refine_diff_density_min -0.280
_refine_diff_density_rms 0.049
_refine_ls_abs_structure_details 'Flack H D (1983), Acta Cryst. A39, 876-881'
_refine_ls_abs_structure_Flack -0.06(4)
_refine_ls_extinction_method none
_refine_ls_goodness_of_fit_ref 1.063
_refine_ls_hydrogen_treatment constr
_refine_ls_matrix_type full
_refine_ls_number_parameters 407
_refine_ls_number_reflns 7833
_refine_ls_number_restraints 3
_refine_ls_restrained_S_all 1.062
_refine_ls_R_factor_all 0.0389
_refine_ls_R_factor_gt 0.0361
_refine_ls_shift/su_max 0.001
_refine_ls_shift/su_mean 0.000
_refine_ls_structure_factor_coef Fsqd
_refine_ls_weighting_details 'calc w=1/[\s^2^(Fo^2^)+(0.0538P)^2^+0.0125P] where P=(Fo^2^+2Fc^2^)/3'
_refine_ls_weighting_scheme calc
_refine_ls_wR_factor_gt 0.0897
_refine_ls_wR_factor_ref 0.0918
_reflns_number_gt 7349
_reflns_number_total 7833
_reflns_threshold_expression >2sigma(I)
_cod_data_source_file ja304964s_si_003.cif
_cod_data_source_block chan187
_cod_original_cell_volume 773.13(8)
_cod_database_code 4118205

loop_
_symmetry_equiv_pos_as_xyz
'x, y, z'

loop_
_atom_site_label
_atom_site_type_symbol
_atom_site_fract_x
_atom_site_fract_y
_atom_site_fract_z
_atom_site_U_iso_or_equiv
_atom_site_adp_type
_atom_site_occupancy
_atom_site_symmetry_multiplicity
_atom_site_calc_flag
_atom_site_refinement_flags
C1 C 0.41988(18) 1.07228(17) 0.60314(18) 0.0144(3) Uani 1 1 d .
H1 H 0.4808 1.1829 0.6790 0.017 Uiso 1 1 calc R
C2 C 0.55306(18) 0.99416(17) 0.62455(17) 0.0159(3) Uani 1 1 d .
C3 C 0.7176(2) 1.0829(2) 0.7154(2) 0.0194(3) Uani 1 1 d .
H3 H 0.7436 1.1886 0.7562 0.023 Uiso 1 1 calc R
C4 C 0.8453(2) 1.0191(2) 0.7476(2) 0.0233(3) Uani 1 1 d .
H4 H 0.9574 1.0812 0.8104 0.028 Uiso 1 1 calc R
C5 C 0.8082(2) 0.8643(2) 0.6876(2) 0.0254(4) Uani 1 1 d .
H5 H 0.8947 0.8202 0.7088 0.030 Uiso 1 1 calc R
C6 C 0.6442(2) 0.7745(2) 0.5966(2) 0.0243(3) Uani 1 1 d .
H6 H 0.6186 0.6687 0.5553 0.029 Uiso 1 1 calc R
C7 C 0.5171(2) 0.83877(18) 0.56552(19) 0.0203(3) Uani 1 1 d .
H7 H 0.4052 0.7766 0.5038 0.024 Uiso 1 1 calc R
C8 C 0.31437(18) 1.05106(17) 0.42567(17) 0.0142(3) Uani 1 1 d .
C9 C 0.15174(18) 0.83866(18) 0.14531(18) 0.0163(3) Uani 1 1 d .
C10 C 0.12091(19) 0.67388(18) 0.04355(18) 0.0178(3) Uani 1 1 d .
C11 C -0.0198(2) 0.5957(2) -0.11706(19) 0.0224(3) Uani 1 1 d .
H11 H -0.0961 0.6452 -0.1552 0.027 Uiso 1 1 calc R
C12 C -0.0469(2) 0.4442(2) -0.2206(2) 0.0293(4) Uani 1 1 d .
H12 H -0.1437 0.3894 -0.3288 0.035 Uiso 1 1 calc R
C13 C 0.0660(3) 0.3731(2) -0.1669(2) 0.0296(4) Uani 1 1 d .
H13 H 0.0484 0.2708 -0.2398 0.036 Uiso 1 1 calc R
C14 C 0.2051(2) 0.45019(19) -0.0070(2) 0.0257(4) Uani 1 1 d .
H14 H 0.2819 0.4005 0.0299 0.031 Uiso 1 1 calc R
C15 C 0.2318(2) 0.60113(19) 0.09935(19) 0.0219(3) Uani 1 1 d .
H15 H 0.3257 0.6539 0.2097 0.026 Uiso 1 1 calc R
C16 C 0.41623(18) 1.13594(17) 0.38799(17) 0.0158(3) Uani 1 1 d .
C17 C 0.54721(19) 1.11129(19) 0.36579(18) 0.0178(3) Uani 1 1 d .
H17 H 0.5886 1.0317 0.3744 0.021 Uiso 1 1 calc R
C18 C 0.61726(19) 1.2081(2) 0.32998(19) 0.0215(3) Uani 1 1 d .
H18 H 0.7068 1.1929 0.3127 0.026 Uiso 1 1 calc R
C19 C 0.55831(19) 1.3251(2) 0.31941(19) 0.0212(3) Uani 1 1 d .
H19 H 0.6088 1.3900 0.2966 0.025 Uiso 1 1 calc R
C20 C 0.42570(19) 1.34897(19) 0.34181(19) 0.0196(3) Uani 1 1 d .
H20 H 0.3853 1.4295 0.3350 0.023 Uiso 1 1 calc R
C21 C 0.35424(18) 1.25223(18) 0.37431(18) 0.0156(3) Uani 1 1 d .
C22 C 0.20749(18) 1.24313(18) 0.39037(18) 0.0152(3) Uani 1 1 d .
C23 C 0.10473(19) 1.34290(18) 0.36940(19) 0.0165(3) Uani 1 1 d .
C24 C 0.0385(2) 1.3527(2) 0.2238(2) 0.0239(3) Uani 1 1 d .
H24 H 0.0604 1.2959 0.1389 0.029 Uiso 1 1 calc R
C25 C -0.0595(2) 1.4456(2) 0.2027(2) 0.0280(4) Uani 1 1 d .
H25 H -0.1052 1.4510 0.1029 0.034 Uiso 1 1 calc R
C26 C -0.0908(2) 1.5304(2) 0.3269(2) 0.0267(4) Uani 1 1 d .
H26 H -0.1574 1.5940 0.3126 0.032 Uiso 1 1 calc R
C27 C -0.0243(2) 1.5217(2) 0.4717(2) 0.0266(4) Uani 1 1 d .
H27 H -0.0450 1.5801 0.5571 0.032 Uiso 1 1 calc R
C28 C 0.0724(2) 1.42844(19) 0.4933(2) 0.0216(3) Uani 1 1 d .
H28 H 0.1167 1.4228 0.5930 0.026 Uiso 1 1 calc R
C29 C 0.17770(18) 1.12553(17) 0.41418(18) 0.0151(3) Uani 1 1 d .
C30 C 0.03112(19) 1.06440(18) 0.40911(19) 0.0176(3) Uani 1 1 d .
H30 H -0.0610 1.0980 0.3669 0.021 Uiso 1 1 calc R
C31 C 0.01307(19) 0.96495(19) 0.4583(2) 0.0195(3) Uani 1 1 d .
H31 H -0.0939 0.9241 0.4358 0.023 Uiso 1 1 calc R
C32 C 0.15160(18) 0.91372(18) 0.54684(19) 0.0172(3) Uani 1 1 d .
H32A H 0.1248 0.8781 0.6118 0.021 Uiso 1 1 calc R
H32B H 0.1611 0.8277 0.4630 0.021 Uiso 1 1 calc R
C33 C 0.46416(19) 0.97509(19) 0.91346(18) 0.0175(3) Uani 1 1 d .
C34 C 0.6284(2) 0.9812(2) 0.96393(19) 0.0213(3) Uani 1 1 d .
H34 H 0.7023 1.0624 0.9802 0.026 Uiso 1 1 calc R
C35 C 0.6828(2) 0.8677(2) 0.9901(2) 0.0275(4) Uani 1 1 d .
H35 H 0.7950 0.8721 1.0249 0.033 Uiso 1 1 calc R
C36 C 0.5766(2) 0.7468(2) 0.9666(2) 0.0299(4) Uani 1 1 d .
C37 C 0.6369(3) 0.6213(3) 0.9897(4) 0.0523(7) Uani 1 1 d .
H37A H 0.6172 0.5416 0.8832 0.078 Uiso 1 1 calc R
H37B H 0.5768 0.5795 1.0280 0.078 Uiso 1 1 calc R
H37C H 0.7559 0.6613 1.0730 0.078 Uiso 1 1 calc R
C38 C 0.4140(2) 0.7458(2) 0.9213(2) 0.0289(4) Uani 1 1 d .
H38 H 0.3407 0.6660 0.9078 0.035 Uiso 1 1 calc R
C39 C 0.3572(2) 0.8593(2) 0.8957(2) 0.0223(3) Uani 1 1 d .
H39 H 0.2467 0.8579 0.8664 0.027 Uiso 1 1 calc R
N1 N 0.31149(15) 1.03583(15) 0.66006(15) 0.0157(2) Uani 1 1 d .
O1 O 0.25347(13) 0.88914(12) 0.31076(12) 0.0162(2) Uani 1 1 d .
O2 O 0.09518(14) 0.91688(13) 0.08841(13) 0.0221(2) Uani 1 1 d .
O3 O 0.52241(14) 1.24196(13) 0.94278(13) 0.0221(2) Uani 1 1 d .
O4 O 0.24859(14) 1.11722(14) 0.88468(14) 0.0224(2) Uani 1 1 d .
S1 S 0.38693(4) 1.10849(4) 0.86094(4) 0.01605(8) Uani 1 1 d .

loop_
_atom_site_aniso_label
_atom_site_aniso_U_11
_atom_site_aniso_U_22
_atom_site_aniso_U_33
_atom_site_aniso_U_23
_atom_site_aniso_U_13
_atom_site_aniso_U_12
C1 0.0140(6) 0.0128(7) 0.0144(6) 0.0061(6) 0.0065(5) 0.0038(5)
C2 0.0181(7) 0.0174(7) 0.0142(6) 0.0087(6) 0.0086(6) 0.0092(6)
C3 0.0188(7) 0.0198(8) 0.0204(7) 0.0106(6) 0.0101(6) 0.0072(6)
C4 0.0174(7) 0.0290(9) 0.0259(8) 0.0156(7) 0.0110(6) 0.0090(7)
C5 0.0249(8) 0.0321(10) 0.0261(8) 0.0168(8) 0.0147(7) 0.0191(8)
C6 0.0282(8) 0.0185(8) 0.0217(8) 0.0090(7) 0.0097(7) 0.0128(7)
C7 0.0216(7) 0.0158(8) 0.0176(7) 0.0069(6) 0.0070(6) 0.0067(6)
C8 0.0145(6) 0.0117(7) 0.0145(6) 0.0059(6) 0.0065(5) 0.0054(5)
C9 0.0149(7) 0.0161(7) 0.0150(6) 0.0061(6) 0.0070(6) 0.0043(6)
C10 0.0211(7) 0.0142(7) 0.0157(7) 0.0051(6) 0.0103(6) 0.0021(6)
C11 0.0242(8) 0.0220(8) 0.0179(7) 0.0091(7) 0.0096(6) 0.0052(7)
C12 0.0375(10) 0.0212(9) 0.0161(7) 0.0046(7) 0.0099(7) -0.0012(8)
C13 0.0506(12) 0.0147(8) 0.0218(8) 0.0054(7) 0.0217(8) 0.0051(8)
C14 0.0420(10) 0.0171(8) 0.0237(8) 0.0103(7) 0.0206(8) 0.0138(7)
C15 0.0285(8) 0.0171(8) 0.0178(7) 0.0067(6) 0.0121(7) 0.0073(7)
C16 0.0150(7) 0.0149(8) 0.0139(7) 0.0054(6) 0.0067(6) 0.0037(6)
C17 0.0158(7) 0.0195(8) 0.0147(6) 0.0066(6) 0.0072(6) 0.0064(6)
C18 0.0151(7) 0.0304(9) 0.0159(7) 0.0091(7) 0.0082(6) 0.0047(7)
C19 0.0181(7) 0.0253(8) 0.0175(7) 0.0105(7) 0.0083(6) 0.0006(7)
C20 0.0191(7) 0.0191(8) 0.0184(7) 0.0100(6) 0.0078(6) 0.0043(6)
C21 0.0147(7) 0.0150(7) 0.0144(6) 0.0061(6) 0.0066(5) 0.0046(6)
C22 0.0152(7) 0.0162(7) 0.0145(6) 0.0075(6) 0.0078(5) 0.0062(6)
C23 0.0166(7) 0.0141(7) 0.0203(7) 0.0095(6) 0.0094(6) 0.0063(6)
C24 0.0253(8) 0.0255(9) 0.0241(8) 0.0137(7) 0.0133(7) 0.0124(7)
C25 0.0276(9) 0.0301(10) 0.0310(9) 0.0214(8) 0.0124(7) 0.0122(8)
C26 0.0208(8) 0.0224(9) 0.0419(10) 0.0207(8) 0.0149(7) 0.0114(7)
C27 0.0291(9) 0.0200(8) 0.0347(9) 0.0126(8) 0.0200(8) 0.0116(7)
C28 0.0235(8) 0.0202(8) 0.0234(8) 0.0113(7) 0.0131(7) 0.0099(7)
C29 0.0135(6) 0.0166(7) 0.0141(6) 0.0072(6) 0.0065(5) 0.0058(6)
C30 0.0144(7) 0.0185(7) 0.0186(7) 0.0092(6) 0.0074(6) 0.0068(6)
C31 0.0132(7) 0.0205(8) 0.0202(7) 0.0090(6) 0.0067(6) 0.0037(6)
C32 0.0158(7) 0.0146(7) 0.0169(7) 0.0073(6) 0.0060(6) 0.0024(6)
C33 0.0183(7) 0.0216(8) 0.0146(6) 0.0102(6) 0.0084(6) 0.0094(6)
C34 0.0169(7) 0.0306(9) 0.0162(7) 0.0119(7) 0.0082(6) 0.0076(7)
C35 0.0245(8) 0.0454(12) 0.0236(8) 0.0225(8) 0.0143(7) 0.0210(8)
C36 0.0363(10) 0.0378(11) 0.0303(9) 0.0245(9) 0.0198(8) 0.0224(9)
C37 0.0612(16) 0.0589(17) 0.0721(17) 0.0525(15) 0.0393(14) 0.0425(14)
C38 0.0316(9) 0.0323(10) 0.0322(9) 0.0222(8) 0.0178(8) 0.0120(8)
C39 0.0184(7) 0.0307(9) 0.0222(8) 0.0169(7) 0.0102(6) 0.0095(7)
N1 0.0134(6) 0.0156(6) 0.0132(5) 0.0058(5) 0.0049(5) 0.0014(5)
O1 0.0175(5) 0.0119(5) 0.0142(5) 0.0050(4) 0.0058(4) 0.0056(4)
O2 0.0236(6) 0.0201(6) 0.0183(5) 0.0094(5) 0.0075(5) 0.0083(5)
O3 0.0223(6) 0.0192(6) 0.0170(5) 0.0056(5) 0.0081(5) 0.0029(5)
O4 0.0235(6) 0.0232(6) 0.0243(6) 0.0114(5) 0.0151(5) 0.0119(5)
S1 0.01602(17) 0.01647(17) 0.01444(15) 0.00672(14) 0.00769(13) 0.00632(14)

loop_
_atom_type_symbol
_atom_type_description
_atom_type_scat_dispersion_real
_atom_type_scat_dispersion_imag
_atom_type_scat_source
C C 0.0033 0.0016 'International Tables Vol C Tables 4.2.6.8 and 6.1.1.4'
H H 0.0000 0.0000 'International Tables Vol C Tables 4.2.6.8 and 6.1.1.4'
N N 0.0061 0.0033 'International Tables Vol C Tables 4.2.6.8 and 6.1.1.4'
O O 0.0106 0.0060 'International Tables Vol C Tables 4.2.6.8 and 6.1.1.4'
S S 0.1246 0.1234 'International Tables Vol C Tables 4.2.6.8 and 6.1.1.4'

loop_
_geom_angle_atom_site_label_1
_geom_angle_atom_site_label_2
_geom_angle_atom_site_label_3
_geom_angle
N1 C1 C2 113.26(12)
N1 C1 C8 110.48(11)
C2 C1 C8 114.93(12)
N1 C1 H1 105.8
C2 C1 H1 105.8
C8 C1 H1 105.8
C3 C2 C7 118.76(14)
C3 C2 C1 118.36(14)
C7 C2 C1 122.76(13)
C2 C3 C4 120.99(16)
C2 C3 H3 119.5
C4 C3 H3 119.5
C5 C4 C3 119.81(16)
C5 C4 H4 120.1
C3 C4 H4 120.1
C6 C5 C4 119.73(16)
C6 C5 H5 120.1
C4 C5 H5 120.1
C5 C6 C7 120.30(16)
C5 C6 H6 119.9
C7 C6 H6 119.9
C6 C7 C2 120.41(15)
C6 C7 H7 119.8
C2 C7 H7 119.8
O1 C8 C16 111.68(11)
O1 C8 C29 114.31(12)
C16 C8 C29 102.76(12)
O1 C8 C1 105.98(11)
C16 C8 C1 111.37(12)
C29 C8 C1 110.89(11)
O2 C9 O1 124.39(14)
O2 C9 C10 124.49(13)
O1 C9 C10 111.11(12)
C15 C10 C11 120.30(15)
C15 C10 C9 122.15(13)
C11 C10 C9 117.40(15)
C12 C11 C10 119.23(16)
C12 C11 H11 120.4
C10 C11 H11 120.4
C13 C12 C11 120.46(16)
C13 C12 H12 119.8
C11 C12 H12 119.8
C12 C13 C14 120.38(16)
C12 C13 H13 119.8
C14 C13 H13 119.8
C13 C14 C15 119.71(17)
C13 C14 H14 120.1
C15 C14 H14 120.1
C10 C15 C14 119.87(15)
C10 C15 H15 120.1
C14 C15 H15 120.1
C17 C16 C21 121.38(14)
C17 C16 C8 130.09(14)
C21 C16 C8 108.52(12)
C16 C17 C18 117.62(15)
C16 C17 H17 121.2
C18 C17 H17 121.2
C19 C18 C17 121.19(15)
C19 C18 H18 119.4
C17 C18 H18 119.4
C18 C19 C20 120.75(15)
C18 C19 H19 119.6
C20 C19 H19 119.6
C21 C20 C19 118.32(15)
C21 C20 H20 120.8
C19 C20 H20 120.8
C20 C21 C16 120.72(14)
C20 C21 C22 130.10(14)
C16 C21 C22 109.10(13)
C29 C22 C21 109.85(13)
C29 C22 C23 127.02(13)
C21 C22 C23 122.97(13)
C28 C23 C24 119.04(15)
C28 C23 C22 121.03(14)
C24 C23 C22 119.93(14)
C25 C24 C23 120.20(16)
C25 C24 H24 119.9
C23 C24 H24 119.9
C26 C25 C24 120.30(16)
C26 C25 H25 119.8
C24 C25 H25 119.8
C27 C26 C25 119.56(16)
C27 C26 H26 120.2
C25 C26 H26 120.2
C26 C27 C28 120.61(16)
C26 C27 H27 119.7
C28 C27 H27 119.7
C27 C28 C23 120.28(15)
C27 C28 H28 119.9
C23 C28 H28 119.9
C22 C29 C30 126.63(14)
C22 C29 C8 109.47(13)
C30 C29 C8 123.48(13)
C31 C30 C29 126.21(14)
C31 C30 H30 116.9
C29 C30 H30 116.9
C30 C31 C32 124.14(14)
C30 C31 H31 117.9
C32 C31 H31 117.9
N1 C32 C31 111.92(13)
N1 C32 H32A 109.2
C31 C32 H32A 109.2
N1 C32 H32B 109.2
C31 C32 H32B 109.2
H32A C32 H32B 107.9
C34 C33 C39 120.47(15)
C34 C33 S1 120.11(13)
C39 C33 S1 119.34(12)
C35 C34 C33 119.26(16)
C35 C34 H34 120.4
C33 C34 H34 120.4
C34 C35 C36 121.55(16)
C34 C35 H35 119.2
C36 C35 H35 119.2
C38 C36 C35 118.09(17)
C38 C36 C37 121.3(2)
C35 C36 C37 120.62(18)
C36 C37 H37A 109.5
C36 C37 H37B 109.5
H37A C37 H37B 109.5
C36 C37 H37C 109.5
H37A C37 H37C 109.5
H37B C37 H37C 109.5
C39 C38 C36 121.25(18)
C39 C38 H38 119.4
C36 C38 H38 119.4
C38 C39 C33 119.29(16)
C38 C39 H39 120.4
C33 C39 H39 120.4
C32 N1 C1 122.95(12)
C32 N1 S1 117.07(10)
C1 N1 S1 118.73(9)
C9 O1 C8 118.12(11)
O3 S1 O4 120.52(7)
O3 S1 N1 106.62(7)
O4 S1 N1 106.49(7)
O3 S1 C33 109.02(7)
O4 S1 C33 106.94(7)
N1 S1 C33 106.46(7)

loop_
_geom_bond_atom_site_label_1
_geom_bond_atom_site_label_2
_geom_bond_distance
C1 N1 1.4779(18)
C1 C2 1.526(2)
C1 C8 1.5523(19)
C1 H1 1.0000
C2 C3 1.389(2)
C2 C7 1.398(2)
C3 C4 1.392(2)
C3 H3 0.9500
C4 C5 1.390(3)
C4 H4 0.9500
C5 C6 1.387(3)
C5 H5 0.9500
C6 C7 1.391(2)
C6 H6 0.9500
C7 H7 0.9500
C8 O1 1.4544(18)
C8 C16 1.521(2)
C8 C29 1.535(2)
C9 O2 1.2021(19)
C9 O1 1.3583(17)
C9 C10 1.492(2)
C10 C15 1.387(2)
C10 C11 1.398(2)
C11 C12 1.393(3)
C11 H11 0.9500
C12 C13 1.380(3)
C12 H12 0.9500
C13 C14 1.388(3)
C13 H13 0.9500
C14 C15 1.397(2)
C14 H14 0.9500
C15 H15 0.9500
C16 C17 1.379(2)
C16 C21 1.397(2)
C17 C18 1.405(2)
C17 H17 0.9500
C18 C19 1.383(2)
C18 H18 0.9500
C19 C20 1.393(2)
C19 H19 0.9500
C20 C21 1.385(2)
C20 H20 0.9500
C21 C22 1.469(2)
C22 C29 1.356(2)
C22 C23 1.477(2)
C23 C28 1.396(2)
C23 C24 1.397(2)
C24 C25 1.391(2)
C24 H24 0.9500
C25 C26 1.390(3)
C25 H25 0.9500
C26 C27 1.383(3)
C26 H26 0.9500
C27 C28 1.387(2)
C27 H27 0.9500
C28 H28 0.9500
C29 C30 1.448(2)
C30 C31 1.339(2)
C30 H30 0.9500
C31 C32 1.506(2)
C31 H31 0.9500
C32 N1 1.4728(19)
C32 H32A 0.9900
C32 H32B 0.9900
C33 C34 1.392(2)
C33 C39 1.392(2)
C33 S1 1.7609(16)
C34 C35 1.383(3)
C34 H34 0.9500
C35 C36 1.397(3)
C35 H35 0.9500
C36 C38 1.395(3)
C36 C37 1.508(3)
C37 H37A 0.9800
C37 H37B 0.9800
C37 H37C 0.9800
C38 C39 1.389(3)
C38 H38 0.9500
C39 H39 0.9500
N1 S1 1.6380(12)
O3 S1 1.4335(12)
O4 S1 1.4361(12)
